data_7201649
loop_
_publ_author_name
'Wood, Peter A.'
'Forgan, Ross S.'
'Lennie, Alistair R.'
'Parsons, Simon'
'Pidcock, Elna'
'Tasker, Peter A.'
'Warren, John E.'

_publ_section_title
;
 The effect of pressure and substituents on the size of
 pseudo-macrocyclic cavities in salicylaldoxime ligands
;
_journal_issue 2
_journal_name_full CrystEngComm
_journal_page_first 239
_journal_paper_doi 10.1039/b712397c
_journal_volume 10
_journal_year 2008
_chemical_formula_moiety 'C8 H9 N1 O2'
_chemical_formula_sum 'C8 H9 N O2'
_chemical_formula_weight 151.16
_chemical_name_common 3-Methylsalicylaldoxime
_chemical_name_systematic 3-Methylsalicylaldoxime
_space_group_IT_number 14
_symmetry_cell_setting monoclinic
_symmetry_space_group_name_Hall '-P 2ybc'
_symmetry_space_group_name_H-M 'P 1 21/c 1'
_atom_sites_solution_hydrogens geom
_atom_sites_solution_primary direct
_audit_creation_date 05-11-28
_audit_creation_method CRYSTALS_ver_12.82
_cell_angle_alpha 90
_cell_angle_beta 92.10(2)
_cell_angle_gamma 90
_cell_formula_units_Z 4
_cell_length_a 12.831(3)
_cell_length_b 3.5096(4)
_cell_length_c 13.4462(13)
_cell_measurement_reflns_used 665
_cell_measurement_temperature 298
_cell_measurement_theta_max 24
_cell_measurement_theta_min 4
_cell_volume 605.10(17)
_computing_cell_refinement 'SAINT (Siemens ,1995)'
_computing_data_collection 'SMART (Siemens, 1993)'
_computing_data_reduction 'SAINT (Siemens ,1995)'
_computing_molecular_graphics 'CAMERON (Watkin et al., 1996)'
_computing_publication_material 'CRYSTALS (Betteridge et al., 2003)'
_computing_structure_refinement 'CRYSTALS (Betteridge et al., 2003)'
_computing_structure_solution 'Model taken from ambient pressure structure'
_diffrn_ambient_pressure 4200000
_diffrn_ambient_temperature 298
_diffrn_measured_fraction_theta_full 0.428
_diffrn_measured_fraction_theta_max 0.367
_diffrn_measurement_device_type 'Bruker-Nonius ApexII CCD'
_diffrn_measurement_method \w
_diffrn_radiation_monochromator graphite
_diffrn_radiation_type Synchrotron
_diffrn_radiation_wavelength 0.45770
_diffrn_reflns_av_R_equivalents 0.271
_diffrn_reflns_limit_h_max 7
_diffrn_reflns_limit_h_min -7
_diffrn_reflns_limit_k_max 6
_diffrn_reflns_limit_k_min -6
_diffrn_reflns_limit_l_max 24
_diffrn_reflns_limit_l_min -24
_diffrn_reflns_number 8863
_diffrn_reflns_theta_full 18.500
_diffrn_reflns_theta_max 24.667
_diffrn_reflns_theta_min 3.864
_diffrn_standards_number 0
_exptl_absorpt_coefficient_mu 0.120
_exptl_absorpt_correction_T_max 0.98
_exptl_absorpt_correction_T_min 0.55
_exptl_absorpt_correction_type multi-scan
_exptl_absorpt_process_details 'SADABS version 2004/1'
_exptl_crystal_colour yellow
_exptl_crystal_density_diffrn 1.659
_exptl_crystal_description block
_exptl_crystal_F_000 320
_exptl_crystal_recrystallization_method 'Recrystallisation by evaporation of hexane solution'
_exptl_crystal_size_max 0.22
_exptl_crystal_size_mid 0.18
_exptl_crystal_size_min 0.14
_refine_diff_density_max 0.23
_refine_diff_density_min -0.32
_refine_ls_extinction_method None
_refine_ls_goodness_of_fit_ref 0.9604
_refine_ls_hydrogen_treatment mixed
_refine_ls_matrix_type full
_refine_ls_number_parameters 106
_refine_ls_number_reflns 1404
_refine_ls_number_restraints 2
_refine_ls_R_factor_all 0.1608
_refine_ls_R_factor_gt 0.0758
_refine_ls_shift/su_max 0.000164
_refine_ls_structure_factor_coef Fsqd
_refine_ls_weighting_details
;
w=1/[\s^2^(F^2^) + ( 0.13P)^2^ + 0.00P]
where P=(max(Fo^2^,0) + 2Fc^2^)/3
;
_refine_ls_weighting_scheme calc
_refine_ls_wR_factor_all 0.2400
_refine_ls_wR_factor_gt 0.1729
_refine_ls_wR_factor_ref 0.2400
_reflns_limit_h_max 7
_reflns_limit_h_min -7
_reflns_limit_k_max 6
_reflns_limit_k_min 0
_reflns_limit_l_max 24
_reflns_limit_l_min 0
_reflns_number_gt 618
_reflns_number_total 1415
_reflns_threshold_expression I>2.00u(I)
_oxford_diffrn_Wilson_B_factor 0.00
_oxford_diffrn_Wilson_scale 0.00
_oxford_refine_ls_scale 3.8(2)
_cod_data_source_file B712397C.txt
_cod_data_source_block Me42kbar
_cod_depositor_comments
;
The following automatic conversions were performed:
'_symmetry_cell_setting' value 'Monoclinic' changed to 'monoclinic'
according to '/home/saulius/struct/CIF-dictionaries/cif_core.dic'
dictionary named 'cif_core.dic' version 2.4.1 from 2010-06-29.

Automatic conversion script
Id: cif_fix_enum 1527 2010-12-29 10:47:43Z saulius 
;
_cod_original_cell_volume 605.11(16)
_cod_original_sg_symbol_H-M 'P 21/c'
_cod_original_formula_sum 'C8 H9 N1 O2'
_cod_database_code 7201649

loop_
_symmetry_equiv_pos_as_xyz
x,y,z
-x,-y,-z
-x,y+1/2,-z+1/2
x,-y+1/2,z+1/2

loop_
_atom_site_label
_atom_site_type_symbol
_atom_site_fract_x
_atom_site_fract_y
_atom_site_fract_z
_atom_site_U_iso_or_equiv
_atom_site_occupancy
_atom_site_adp_type
_atom_site_refinement_flags_posn
_atom_site_refinement_flags_adp
_atom_site_refinement_flags_occupancy
_atom_site_disorder_assembly
_atom_site_disorder_group
_atom_site_attached_hydrogens
O1 O 0.5711(5) 0.0299(7) 0.63667(15) 0.0388 1.0000 Uani D . . . . .
N2 N 0.4756(5) 0.1949(7) 0.60953(15) 0.0220 1.0000 Uani . . . . . .
C3 C 0.4057(6) 0.1434(8) 0.67370(17) 0.0280 1.0000 Uani . . . . . .
C4 C 0.3022(6) 0.2989(7) 0.65825(16) 0.0189 1.0000 Uani . . . . . .
C5 C 0.2695(6) 0.4736(8) 0.56811(15) 0.0142 1.0000 Uani . . . . . .
O5 O 0.3370(5) 0.5048(6) 0.49202(13) 0.0323 1.0000 Uani D . . . . .
C6 C 0.1687(6) 0.6086(8) 0.55265(16) 0.0179 1.0000 Uani . . . . . .
C61 C 0.1377(5) 0.7831(7) 0.45384(16) 0.0170 1.0000 Uani . . . . . .
C7 C 0.0983(6) 0.5749(7) 0.62881(17) 0.0221 1.0000 Uani . . . . . .
C8 C 0.1306(7) 0.4094(9) 0.72019(18) 0.0254 1.0000 Uani . . . . . .
C9 C 0.2301(6) 0.2758(9) 0.73392(17) 0.0168 1.0000 Uani . . . . . .
H1 H 0.617(6) 0.136(14) 0.599(4) 0.0582 1.0000 Uiso D . . . . .
H3 H 0.4223 0.0003 0.7304 0.0345 1.0000 Uiso R . . . . .
H5 H 0.397(4) 0.389(14) 0.502(4) 0.0480 1.0000 Uiso D . . . . .
H611 H 0.0689 0.8896 0.4547 0.0262 1.0000 Uiso R . . . . .
H612 H 0.1861 0.9832 0.4377 0.0265 1.0000 Uiso R . . . . .
H613 H 0.1388 0.5899 0.4031 0.0267 1.0000 Uiso R . . . . .
H7 H 0.0305 0.6665 0.6203 0.0270 1.0000 Uiso R . . . . .
H8 H 0.0838 0.3850 0.7714 0.0314 1.0000 Uiso R . . . . .
H9 H 0.2504 0.1648 0.7969 0.0196 1.0000 Uiso R . . . . .

loop_
_atom_site_aniso_label
_atom_site_aniso_U_11
_atom_site_aniso_U_22
_atom_site_aniso_U_33
_atom_site_aniso_U_23
_atom_site_aniso_U_13
_atom_site_aniso_U_12
O1 0.055(10) 0.0366(12) 0.0251(9) 0.0054(7) 0.0046(15) 0.0116(18)
N2 0.015(10) 0.0320(12) 0.0190(8) 0.0015(7) 0.0036(14) 0.0051(18)
C3 0.042(11) 0.0260(12) 0.0161(8) -0.0004(7) 0.0051(15) -0.002(2)
C4 0.017(10) 0.0234(11) 0.0160(8) -0.0007(7) 0.0026(14) 0.0001(18)
C5 0.003(10) 0.0252(12) 0.0146(7) -0.0009(7) 0.0014(13) 0.0006(18)
O5 0.042(9) 0.0385(13) 0.0164(7) 0.0022(6) 0.0080(12) 0.0051(17)
C6 0.013(10) 0.0251(12) 0.0155(8) -0.0011(7) -0.0010(13) 0.0005(19)
C61 0.004(10) 0.0297(12) 0.0168(8) -0.0002(7) -0.0009(13) 0.0074(17)
C7 0.016(11) 0.0288(13) 0.0216(9) -0.0010(8) 0.0031(16) 0.0052(18)
C8 0.023(12) 0.0360(15) 0.0175(9) -0.0006(8) 0.0068(16) -0.002(3)
C9 0.003(12) 0.0305(14) 0.0173(9) -0.0013(8) 0.0033(15) -0.002(2)

loop_
_atom_type_symbol
_atom_type_scat_dispersion_real
_atom_type_scat_dispersion_imag
_atom_type_scat_Cromer_Mann_a1
_atom_type_scat_Cromer_Mann_b1
_atom_type_scat_Cromer_Mann_a2
_atom_type_scat_Cromer_Mann_b2
_atom_type_scat_Cromer_Mann_a3
_atom_type_scat_Cromer_Mann_b3
_atom_type_scat_Cromer_Mann_a4
_atom_type_scat_Cromer_Mann_b4
_atom_type_scat_Cromer_Mann_c
_atom_type_scat_source
C 0.0000 0.0000 2.3100 20.8439 1.0200 10.2075 1.5886 0.5687 0.8650 51.6512 0.2156 'International Tables Vol C 4.2.6.8 and 6.1.1.4'
H 0.0000 0.0000 0.4930 10.5109 0.3229 26.1257 0.1402 3.1424 0.0408 57.7998 0.0030 'International Tables Vol C 4.2.6.8 and 6.1.1.4'
N 0.0010 0.0010 12.2126 0.0057 3.1322 9.8933 2.0125 28.9975 1.1663 0.5826 -11.5290 'International Tables Vol C 4.2.6.8 and 6.1.1.4'
O 0.0030 0.0020 3.0485 13.2771 2.2868 5.7011 1.5463 0.3239 0.8670 32.9089 0.2508 'International Tables Vol C 4.2.6.8 and 6.1.1.4'

loop_
_geom_angle_atom_site_label_1
_geom_angle_site_symmetry_1
_geom_angle_atom_site_label_2
_geom_angle_site_symmetry_2
_geom_angle_atom_site_label_3
_geom_angle_site_symmetry_3
_geom_angle
_geom_angle_publ_flag
N2 . O1 . H1 . 106(5) no
O1 . N2 . C3 . 113.4(3) yes
N2 . C3 . C4 . 120.9(3) yes
N2 . C3 . H3 . 118.9 no
C4 . C3 . H3 . 120.2 no
C3 . C4 . C5 . 122.1(5) yes
C3 . C4 . C9 . 120.1(3) yes
C5 . C4 . C9 . 117.8(6) yes
C4 . C5 . O5 . 120.1(6) yes
C4 . C5 . C6 . 121.6(5) yes
O5 . C5 . C6 . 118.3(3) yes
C5 . O5 . H5 . 115(3) no
C5 . C6 . C61 . 119.1(4) yes
C5 . C6 . C7 . 119.1(3) yes
C61 . C6 . C7 . 121.8(6) yes
C6 . C61 . H611 . 111.2 no
C6 . C61 . H612 . 110.1 no
H611 . C61 . H612 . 108.5 no
C6 . C61 . H613 . 109.2 no
H611 . C61 . H613 . 108.7 no
H612 . C61 . H613 . 109.0 no
C6 . C7 . C8 . 119.9(6) yes
C6 . C7 . H7 . 120.5 no
C8 . C7 . H7 . 119.6 no
C7 . C8 . C9 . 120.2(5) yes
C7 . C8 . H8 . 120.3 no
C9 . C8 . H8 . 119.5 no
C4 . C9 . C8 . 121.3(3) yes
C4 . C9 . H9 . 120.0 no
C8 . C9 . H9 . 118.7 no

loop_
_geom_bond_atom_site_label_1
_geom_bond_site_symmetry_1
_geom_bond_atom_site_label_2
_geom_bond_site_symmetry_2
_geom_bond_distance
_geom_bond_publ_flag
O1 . N2 . 1.391(8) yes
O1 . H1 . 0.87(4) no
N2 . C3 . 1.280(7) yes
C3 . C4 . 1.444(11) yes
C3 . H3 . 0.932 no
C4 . C5 . 1.408(4) yes
C4 . C9 . 1.402(7) yes
C5 . O5 . 1.369(6) yes
C5 . C6 . 1.386(10) yes
O5 . H5 . 0.88(5) no
C6 . C61 . 1.503(4) yes
C6 . C7 . 1.395(6) yes
C61 . H611 . 0.959 no
C61 . H612 . 0.967 no
C61 . H613 . 0.962 no
C7 . C8 . 1.408(5) yes
C7 . H7 . 0.931 no
C8 . C9 . 1.366(11) yes
C8 . H8 . 0.933 no
C9 . H9 . 0.959 no

loop_
_cod_related_entry_id
_cod_related_entry_database
_cod_related_entry_code
1 ChemSpider 13440483
